data_1527581
loop_
_publ_author_name
'Jacobs, H.'
'Fink, U.'

_publ_section_title
;
 Untersuchung des Systems Kalium/Europium/Ammoniak
;
_journal_name_full 'Zeitschrift fuer Anorganische und Allgemeine Chemie'
_journal_page_first 151
_journal_page_last 159
_journal_volume 438
_journal_year 1978
_chemical_formula_sum 'Eu H6 K N3'
_chemical_name_systematic 'Eu K (N H2)3'
_space_group_IT_number 70
_symmetry_space_group_name_Hall '-F 2uv 2vw'
_symmetry_space_group_name_H-M 'F d d d :2'
_cell_angle_alpha 90
_cell_angle_beta 90
_cell_angle_gamma 90
_cell_formula_units_Z 16
_cell_length_a 23.57
_cell_length_b 11.31
_cell_length_c 7.977
_cell_volume 2126.482
_citation_journal_id_ASTM ZAACAB
_cod_data_source_file Jacobs_ZAACAB_1978_1597.cif
_cod_data_source_block H6Eu1K1N3
_cod_original_formula_sum 'H6 Eu1 K1 N3'
_cod_database_code 1527581

loop_
_symmetry_equiv_pos_as_xyz
x,y,z
-x+1/4,-y+1/4,z
x,-y+1/4,-z+1/4
-x+1/4,y,-z+1/4
-x,-y,-z
x-1/4,y-1/4,-z
-x,y-1/4,z-1/4
x-1/4,-y,z-1/4
x,y+1/2,z+1/2
-x+1/4,-y+3/4,z+1/2
x,-y+3/4,-z+3/4
-x+1/4,y+1/2,-z+3/4
-x,-y+1/2,-z+1/2
x-1/4,y+1/4,-z+1/2
-x,y+1/4,z+1/4
x-1/4,-y+1/2,z+1/4
x+1/2,y,z+1/2
-x+3/4,-y+1/4,z+1/2
x+1/2,-y+1/4,-z+3/4
-x+3/4,y,-z+3/4
-x+1/2,-y,-z+1/2
x+1/4,y-1/4,-z+1/2
-x+1/2,y-1/4,z+1/4
x+1/4,-y,z+1/4
x+1/2,y+1/2,z
-x+3/4,-y+3/4,z
x+1/2,-y+3/4,-z+1/4
-x+3/4,y+1/2,-z+1/4
-x+1/2,-y+1/2,-z
x+1/4,y+1/4,-z
-x+1/2,y+1/4,z-1/4
x+1/4,-y+1/2,z-1/4

loop_
_atom_site_label
_atom_site_type_symbol
_atom_site_fract_x
_atom_site_fract_y
_atom_site_fract_z
_atom_site_occupancy
_atom_site_U_iso_or_equiv
N1 N-3 0.125 0.365 0.125 1 0.0
N2 N-3 0.295 0.361 0.108 1 0.0
K2 K+1 0.4 0.125 0.125 0.5 0.0
Eu2 Eu+2 0.2917 0.125 0.125 0.5 0.0
K1 K+1 0.125 0.125 0.625 1 0.0
Eu1 Eu+2 0.125 0.125 0.125 1 0.0
